data_7115561
loop_
_publ_author_name
'Jinlei Chen'
'Fei-Yan Yi'
'Hong Yu'
'Shihui Jiao'
'Guangsheng Pang'
'Zhong-Ming Sun'

_publ_section_title
;
 Fast response and highly selective sensing of amine vapors using a
 luminescent coordination polymer
;
_journal_name_full Chem.Commun.
_journal_page_first 10506
_journal_paper_doi 10.1039/C4cc04614E
_journal_volume 50
_journal_year 2014
_chemical_formula_sum 'C22 H20 Eu N5 O10'
_chemical_formula_weight 666.39
_chemical_name_systematic
; 
 ? 
;
_space_group_IT_number 2
_symmetry_cell_setting triclinic
_symmetry_space_group_name_Hall '-P 1'
_symmetry_space_group_name_H-M 'P -1'
_atom_sites_solution_hydrogens geom
_atom_sites_solution_primary direct
_atom_sites_solution_secondary difmap
_audit_creation_method SHELXL-97
_cell_angle_alpha 66.2700(10)
_cell_angle_beta 76.4140(10)
_cell_angle_gamma 80.5810(10)
_cell_formula_units_Z 2
_cell_length_a 9.5509(5)
_cell_length_b 11.2004(5)
_cell_length_c 12.8518(6)
_cell_measurement_temperature 293(2)
_cell_measurement_theta_max 26.17
_cell_measurement_theta_min 1.76
_cell_volume 1219.66(10)
_computing_structure_refinement 'SHELXL-97 (Sheldrick, 1997)'
_computing_structure_solution 'SHELXS-97 (Sheldrick, 1990)'
_diffrn_ambient_temperature 293(2)
_diffrn_measured_fraction_theta_full 0.995
_diffrn_measured_fraction_theta_max 0.995
_diffrn_radiation_monochromator graphite
_diffrn_radiation_source 'fine-focus sealed tube'
_diffrn_radiation_type MoK\a
_diffrn_radiation_wavelength 0.71073
_diffrn_reflns_av_R_equivalents 0.0219
_diffrn_reflns_av_sigmaI/netI 0.0411
_diffrn_reflns_limit_h_max 11
_diffrn_reflns_limit_h_min -9
_diffrn_reflns_limit_k_max 12
_diffrn_reflns_limit_k_min -13
_diffrn_reflns_limit_l_max 15
_diffrn_reflns_limit_l_min -15
_diffrn_reflns_number 7804
_diffrn_reflns_theta_full 26.17
_diffrn_reflns_theta_max 26.17
_diffrn_reflns_theta_min 1.76
_exptl_absorpt_coefficient_mu 2.638
_exptl_absorpt_correction_T_max 0.7453
_exptl_absorpt_correction_T_min 0.5783
_exptl_absorpt_correction_type multi-scan
_exptl_absorpt_process_details 'Sheldrick, G. M. (2008). SADABS'
_exptl_crystal_colour colorless
_exptl_crystal_density_diffrn 1.815
_exptl_crystal_density_method 'not measured'
_exptl_crystal_description brick
_exptl_crystal_F_000 660
_exptl_crystal_size_max 0.35
_exptl_crystal_size_mid 0.30
_exptl_crystal_size_min 0.26
_refine_diff_density_max 0.640
_refine_diff_density_min -0.504
_refine_diff_density_rms 0.094
_refine_ls_extinction_method none
_refine_ls_goodness_of_fit_ref 1.029
_refine_ls_hydrogen_treatment constr
_refine_ls_matrix_type full
_refine_ls_number_parameters 343
_refine_ls_number_reflns 4848
_refine_ls_number_restraints 0
_refine_ls_restrained_S_all 1.029
_refine_ls_R_factor_all 0.0314
_refine_ls_R_factor_gt 0.0269
_refine_ls_shift/su_max 0.001
_refine_ls_shift/su_mean 0.000
_refine_ls_structure_factor_coef Fsqd
_refine_ls_weighting_details 'calc w=1/[\s^2^(Fo^2^)+(0.0288P)^2^+0.1274P] where P=(Fo^2^+2Fc^2^)/3'
_refine_ls_weighting_scheme calc
_refine_ls_wR_factor_gt 0.0588
_refine_ls_wR_factor_ref 0.0608
_reflns_number_gt 4389
_reflns_number_total 4848
_reflns_threshold_expression >2sigma(I)
_cod_data_source_file c4cc04614e2.cif
_cod_data_source_block EuL
_cod_original_sg_symbol_H-M P-1
_cod_database_code 7115561

loop_
_symmetry_equiv_pos_as_xyz
'x, y, z'
'-x, -y, -z'

loop_
_atom_site_label
_atom_site_type_symbol
_atom_site_fract_x
_atom_site_fract_y
_atom_site_fract_z
_atom_site_U_iso_or_equiv
_atom_site_adp_type
_atom_site_occupancy
_atom_site_symmetry_multiplicity
_atom_site_calc_flag
_atom_site_refinement_flags
Eu1 Eu 0.495220(18) 0.254243(14) 0.449299(12) 0.02087(6) Uani 1 1 d .
N1 N 1.0379(4) 0.9476(3) -0.3376(3) 0.0411(8) Uani 1 1 d .
N2 N 0.8225(4) 1.0823(3) -0.3193(2) 0.0369(8) Uani 1 1 d .
N3 N -0.0704(3) -0.3098(3) 1.2880(2) 0.0390(8) Uani 1 1 d .
N4 N 0.1504(4) -0.3931(3) 1.3558(2) 0.0358(7) Uani 1 1 d .
N5 N 0.2179(4) 0.3114(3) 0.3681(3) 0.0361(7) Uani 1 1 d .
C1 C 0.6352(4) 0.4595(3) 0.2597(3) 0.0262(7) Uani 1 1 d .
C2 C 0.6922(4) 0.5666(3) 0.1485(3) 0.0263(7) Uani 1 1 d .
C3 C 0.7799(4) 0.5354(3) 0.0586(3) 0.0357(9) Uani 1 1 d .
H3A H 0.8044 0.4482 0.0685 0.043 Uiso 1 1 calc R
C4 C 0.8311(5) 0.6332(3) -0.0456(3) 0.0386(9) Uani 1 1 d .
H4A H 0.8907 0.6111 -0.1047 0.046 Uiso 1 1 calc R
C5 C 0.7942(4) 0.7638(3) -0.0622(3) 0.0285(8) Uani 1 1 d .
C6 C 0.7052(4) 0.7947(3) 0.0273(3) 0.0293(8) Uani 1 1 d .
H6A H 0.6796 0.8820 0.0170 0.035 Uiso 1 1 calc R
C7 C 0.6540(4) 0.6970(3) 0.1319(3) 0.0286(8) Uani 1 1 d .
H7A H 0.5940 0.7190 0.1909 0.034 Uiso 1 1 calc R
C8 C 0.8506(4) 0.8684(3) -0.1728(3) 0.0292(8) Uani 1 1 d .
C9 C 0.9857(4) 0.8549(4) -0.2376(3) 0.0380(9) Uani 1 1 d .
H9A H 1.0429 0.7775 -0.2099 0.046 Uiso 1 1 calc R
C10 C 0.9540(4) 1.0568(4) -0.3727(3) 0.0382(9) Uani 1 1 d .
H10A H 0.9908 1.1224 -0.4417 0.046 Uiso 1 1 calc R
C11 C 0.7720(4) 0.9857(3) -0.2190(3) 0.0319(8) Uani 1 1 d .
H11A H 0.6799 0.9988 -0.1791 0.038 Uiso 1 1 calc R
C12 C 0.4573(4) -0.0366(3) 0.6829(3) 0.0241(7) Uani 1 1 d .
C13 C 0.3820(4) -0.1001(3) 0.8061(3) 0.0227(7) Uani 1 1 d .
C14 C 0.2617(4) -0.0352(3) 0.8501(3) 0.0350(9) Uani 1 1 d .
H14A H 0.2297 0.0484 0.8041 0.042 Uiso 1 1 calc R
C15 C 0.1890(4) -0.0948(4) 0.9624(3) 0.0385(9) Uani 1 1 d .
H15A H 0.1076 -0.0510 0.9910 0.046 Uiso 1 1 calc R
C16 C 0.2357(4) -0.2193(3) 1.0333(3) 0.0251(7) Uani 1 1 d .
C17 C 0.3575(4) -0.2828(3) 0.9895(3) 0.0270(7) Uani 1 1 d .
H17A H 0.3908 -0.3655 1.0361 0.032 Uiso 1 1 calc R
C18 C 0.4307(4) -0.2239(3) 0.8759(3) 0.0262(7) Uani 1 1 d .
H18A H 0.5119 -0.2676 0.8470 0.031 Uiso 1 1 calc R
C19 C 0.1540(4) -0.2791(3) 1.1534(3) 0.0271(7) Uani 1 1 d .
C20 C 0.0056(4) -0.2648(4) 1.1796(3) 0.0363(9) Uani 1 1 d .
H20A H -0.0446 -0.2217 1.1191 0.044 Uiso 1 1 calc R
C21 C 0.0086(4) -0.3688(4) 1.3698(3) 0.0381(9) Uani 1 1 d .
H21A H -0.0417 -0.3962 1.4457 0.046 Uiso 1 1 calc R
C22 C 0.2218(4) -0.3476(3) 1.2472(3) 0.0300(8) Uani 1 1 d .
H22A H 0.3219 -0.3624 1.2336 0.036 Uiso 1 1 calc R
O1 O 0.5497(3) 0.4891(2) 0.33909(18) 0.0295(5) Uani 1 1 d .
O1W O 0.6573(3) 0.3003(2) 0.5470(2) 0.0420(7) Uani 1 1 d .
H1WA H 0.7334 0.2487 0.5482 0.063 Uiso 1 1 d R
H1WB H 0.6797 0.3789 0.5102 0.063 Uiso 1 1 d R
O2 O 0.6694(3) 0.3422(2) 0.27070(19) 0.0329(6) Uani 1 1 d .
O2W O 0.6994(3) 0.0914(2) 0.4705(2) 0.0326(6) Uani 1 1 d .
H2WB H 0.6703 0.0168 0.5157 0.049 Uiso 1 1 d R
H2WA H 0.7391 0.0891 0.4047 0.049 Uiso 1 1 d R
O3 O 0.4328(3) 0.0847(2) 0.63421(18) 0.0318(6) Uani 1 1 d .
O3W O 0.3496(3) 0.3725(2) 0.56559(19) 0.0312(5) Uani 1 1 d .
H3WA H 0.3996 0.3783 0.6098 0.047 Uiso 1 1 d R
H3WB H 0.2758 0.3313 0.6062 0.047 Uiso 1 1 d R
O4 O 0.5396(3) -0.1080(2) 0.63624(18) 0.0279(5) Uani 1 1 d .
O5 O 0.2312(3) 0.2325(2) 0.4705(2) 0.0372(6) Uani 1 1 d .
O6 O 0.3289(3) 0.3685(2) 0.3040(2) 0.0361(6) Uani 1 1 d .
O7 O 0.1023(4) 0.3316(3) 0.3360(3) 0.0642(9) Uani 1 1 d .

loop_
_atom_site_aniso_label
_atom_site_aniso_U_11
_atom_site_aniso_U_22
_atom_site_aniso_U_33
_atom_site_aniso_U_23
_atom_site_aniso_U_13
_atom_site_aniso_U_12
Eu1 0.02610(10) 0.01620(9) 0.01650(9) -0.00463(6) 0.00235(6) -0.00472(6)
N1 0.038(2) 0.0353(18) 0.0343(17) -0.0028(14) 0.0070(15) -0.0083(15)
N2 0.043(2) 0.0292(17) 0.0285(16) -0.0004(13) -0.0064(14) -0.0043(14)
N3 0.0290(19) 0.050(2) 0.0248(15) -0.0054(14) 0.0052(13) -0.0045(14)
N4 0.041(2) 0.0365(17) 0.0221(15) -0.0060(13) -0.0037(14) 0.0011(14)
N5 0.038(2) 0.0366(18) 0.0425(19) -0.0246(15) -0.0077(16) 0.0000(14)
C1 0.028(2) 0.0253(18) 0.0219(16) -0.0048(14) -0.0009(14) -0.0100(14)
C2 0.033(2) 0.0228(17) 0.0194(16) -0.0036(13) 0.0002(14) -0.0103(14)
C3 0.048(3) 0.0222(18) 0.0273(18) -0.0050(14) 0.0058(17) -0.0064(16)
C4 0.048(3) 0.032(2) 0.0261(18) -0.0085(16) 0.0079(17) -0.0057(17)
C5 0.033(2) 0.0247(18) 0.0227(16) -0.0022(14) -0.0028(15) -0.0094(14)
C6 0.034(2) 0.0233(17) 0.0268(17) -0.0056(14) -0.0025(15) -0.0066(14)
C7 0.031(2) 0.0294(18) 0.0214(16) -0.0071(14) 0.0010(14) -0.0075(14)
C8 0.030(2) 0.0306(19) 0.0235(17) -0.0048(14) -0.0029(15) -0.0112(15)
C9 0.038(2) 0.029(2) 0.0324(19) -0.0014(16) 0.0032(17) -0.0052(16)
C10 0.042(3) 0.033(2) 0.0271(18) 0.0012(16) 0.0002(17) -0.0120(17)
C11 0.027(2) 0.0315(19) 0.0282(18) -0.0041(15) -0.0001(15) -0.0030(15)
C12 0.029(2) 0.0239(17) 0.0191(15) -0.0070(13) -0.0021(14) -0.0071(14)
C13 0.0282(19) 0.0196(16) 0.0173(15) -0.0059(13) 0.0011(13) -0.0049(13)
C14 0.039(2) 0.0277(19) 0.0237(17) -0.0009(14) 0.0015(16) 0.0039(16)
C15 0.037(2) 0.037(2) 0.0257(18) -0.0064(16) 0.0053(16) 0.0086(17)
C16 0.0264(19) 0.0283(18) 0.0162(15) -0.0048(13) -0.0011(13) -0.0045(14)
C17 0.031(2) 0.0228(17) 0.0206(16) -0.0034(13) -0.0011(14) -0.0024(14)
C18 0.027(2) 0.0270(17) 0.0207(16) -0.0079(14) -0.0014(14) 0.0013(14)
C19 0.031(2) 0.0269(18) 0.0187(15) -0.0052(13) 0.0011(14) -0.0057(14)
C20 0.031(2) 0.050(2) 0.0214(17) -0.0073(16) -0.0037(15) -0.0048(17)
C21 0.042(2) 0.037(2) 0.0187(17) -0.0028(15) 0.0086(16) -0.0012(17)
C22 0.029(2) 0.0275(18) 0.0275(18) -0.0062(15) -0.0026(15) -0.0003(14)
O1 0.0362(15) 0.0237(12) 0.0256(12) -0.0090(10) 0.0047(11) -0.0106(10)
O1W 0.0450(18) 0.0314(14) 0.0530(16) -0.0134(12) -0.0245(14) 0.0030(12)
O2 0.0419(16) 0.0223(13) 0.0272(12) -0.0053(10) 0.0039(11) -0.0081(10)
O2W 0.0347(15) 0.0234(12) 0.0292(12) -0.0047(10) 0.0055(11) -0.0049(10)
O3 0.0447(16) 0.0181(12) 0.0217(12) -0.0033(9) 0.0056(11) -0.0015(10)
O3W 0.0276(14) 0.0374(14) 0.0309(13) -0.0177(11) 0.0029(11) -0.0087(10)
O4 0.0380(15) 0.0214(12) 0.0199(11) -0.0086(9) 0.0055(10) -0.0044(10)
O5 0.0349(16) 0.0446(15) 0.0322(14) -0.0178(12) 0.0046(11) -0.0106(12)
O6 0.0348(16) 0.0300(14) 0.0370(14) -0.0082(11) -0.0021(12) -0.0040(11)
O7 0.039(2) 0.087(2) 0.077(2) -0.0337(19) -0.0271(17) -0.0043(17)

loop_
_atom_type_symbol
_atom_type_description
_atom_type_scat_dispersion_real
_atom_type_scat_dispersion_imag
_atom_type_scat_source
C C 0.0033 0.0016 'International Tables Vol C Tables 4.2.6.8 and 6.1.1.4'
H H 0.0000 0.0000 'International Tables Vol C Tables 4.2.6.8 and 6.1.1.4'
Eu Eu -0.1578 3.6682 'International Tables Vol C Tables 4.2.6.8 and 6.1.1.4'
N N 0.0061 0.0033 'International Tables Vol C Tables 4.2.6.8 and 6.1.1.4'
O O 0.0106 0.0060 'International Tables Vol C Tables 4.2.6.8 and 6.1.1.4'

loop_
_geom_angle_atom_site_label_1
_geom_angle_atom_site_label_2
_geom_angle_atom_site_label_3
_geom_angle
_geom_angle_site_symmetry_1
_geom_angle_site_symmetry_3
O3 Eu1 O4 87.98(7) . 2_656
O3 Eu1 O2W 73.76(8) . .
O4 Eu1 O2W 72.88(8) 2_656 .
O3 Eu1 O2 149.18(9) . .
O4 Eu1 O2 83.31(8) 2_656 .
O2W Eu1 O2 75.42(8) . .
O3 Eu1 O1W 82.38(9) . .
O4 Eu1 O1W 143.82(9) 2_656 .
O2W Eu1 O1W 70.95(9) . .
O2 Eu1 O1W 87.38(9) . .
O3 Eu1 O3W 76.99(8) . .
O4 Eu1 O3W 138.26(8) 2_656 .
O2W Eu1 O3W 135.81(8) . .
O2 Eu1 O3W 127.35(8) . .
O1W Eu1 O3W 72.98(9) . .
O3 Eu1 O1 146.74(8) . .
O4 Eu1 O1 124.94(7) 2_656 .
O2W Eu1 O1 117.09(8) . .
O2 Eu1 O1 52.94(7) . .
O1W Eu1 O1 73.18(8) . .
O3W Eu1 O1 74.53(7) . .
O3 Eu1 O5 75.15(9) . .
O4 Eu1 O5 68.85(8) 2_656 .
O2W Eu1 O5 130.80(8) . .
O2 Eu1 O5 127.61(8) . .
O1W Eu1 O5 139.75(9) . .
O3W Eu1 O5 69.70(8) . .
O1 Eu1 O5 109.89(8) . .
O3 Eu1 O6 125.62(9) . .
O4 Eu1 O6 70.32(8) 2_656 .
O2W Eu1 O6 136.93(8) . .
O2 Eu1 O6 78.81(8) . .
O1W Eu1 O6 141.47(8) . .
O3W Eu1 O6 87.18(8) . .
O1 Eu1 O6 69.78(8) . .
O5 Eu1 O6 50.66(8) . .
O3 Eu1 C1 163.20(9) . .
O4 Eu1 C1 103.44(8) 2_656 .
O2W Eu1 C1 97.60(9) . .
O2 Eu1 C1 26.38(9) . .
O1W Eu1 C1 81.16(9) . .
O3W Eu1 C1 101.23(9) . .
O1 Eu1 C1 26.70(8) . .
O5 Eu1 C1 120.27(9) . .
O6 Eu1 C1 70.53(9) . .
O3 Eu1 N5 100.46(9) . .
O4 Eu1 N5 66.62(8) 2_656 .
O2W Eu1 N5 139.30(8) . .
O2 Eu1 N5 103.01(9) . .
O1W Eu1 N5 149.44(8) . .
O3W Eu1 N5 78.03(8) . .
O1 Eu1 N5 90.13(8) . .
O5 Eu1 N5 25.47(8) . .
O6 Eu1 N5 25.21(8) . .
C1 Eu1 N5 95.42(10) . .
C10 N1 C9 116.4(3) . .
C10 N2 C11 115.5(3) . .
C21 N3 C20 114.9(3) . .
C21 N4 C22 115.7(3) . .
O7 N5 O6 122.5(3) . .
O7 N5 O5 121.0(3) . .
O6 N5 O5 116.5(3) . .
O7 N5 Eu1 178.3(3) . .
O6 N5 Eu1 58.83(18) . .
O5 N5 Eu1 57.68(17) . .
O2 C1 O1 121.5(3) . .
O2 C1 C2 119.2(3) . .
O1 C1 C2 119.2(3) . .
O2 C1 Eu1 59.29(16) . .
O1 C1 Eu1 62.72(15) . .
C2 C1 Eu1 170.6(2) . .
C7 C2 C3 119.2(3) . .
C7 C2 C1 121.0(3) . .
C3 C2 C1 119.8(3) . .
C4 C3 C2 120.6(3) . .
C4 C3 H3A 119.7 . .
C2 C3 H3A 119.7 . .
C3 C4 C5 120.4(3) . .
C3 C4 H4A 119.8 . .
C5 C4 H4A 119.8 . .
C4 C5 C6 118.9(3) . .
C4 C5 C8 120.5(3) . .
C6 C5 C8 120.6(3) . .
C7 C6 C5 120.8(3) . .
C7 C6 H6A 119.6 . .
C5 C6 H6A 119.6 . .
C2 C7 C6 120.1(3) . .
C2 C7 H7A 119.9 . .
C6 C7 H7A 119.9 . .
C11 C8 C9 115.3(3) . .
C11 C8 C5 122.4(3) . .
C9 C8 C5 122.3(3) . .
N1 C9 C8 123.1(4) . .
N1 C9 H9A 118.4 . .
C8 C9 H9A 118.4 . .
N1 C10 N2 126.6(3) . .
N1 C10 H10A 116.7 . .
N2 C10 H10A 116.7 . .
N2 C11 C8 123.1(3) . .
N2 C11 H11A 118.5 . .
C8 C11 H11A 118.5 . .
O3 C12 O4 124.8(3) . .
O3 C12 C13 117.1(3) . .
O4 C12 C13 118.1(3) . .
C14 C13 C18 119.7(3) . .
C14 C13 C12 119.7(3) . .
C18 C13 C12 120.6(3) . .
C15 C14 C13 120.0(3) . .
C15 C14 H14A 120.0 . .
C13 C14 H14A 120.0 . .
C14 C15 C16 121.0(3) . .
C14 C15 H15A 119.5 . .
C16 C15 H15A 119.5 . .
C17 C16 C15 118.7(3) . .
C17 C16 C19 122.4(3) . .
C15 C16 C19 119.0(3) . .
C16 C17 C18 120.7(3) . .
C16 C17 H17A 119.6 . .
C18 C17 H17A 119.6 . .
C13 C18 C17 119.9(3) . .
C13 C18 H18A 120.1 . .
C17 C18 H18A 120.1 . .
C20 C19 C22 115.3(3) . .
C20 C19 C16 122.1(3) . .
C22 C19 C16 122.5(3) . .
N3 C20 C19 123.4(3) . .
N3 C20 H20A 118.3 . .
C19 C20 H20A 118.3 . .
N4 C21 N3 127.5(3) . .
N4 C21 H21A 116.2 . .
N3 C21 H21A 116.2 . .
N4 C22 C19 123.0(3) . .
N4 C22 H22A 118.5 . .
C19 C22 H22A 118.5 . .
C1 O1 Eu1 90.58(18) . .
Eu1 O1W H1WA 109.5 . .
Eu1 O1W H1WB 108.9 . .
H1WA O1W H1WB 109.5 . .
C1 O2 Eu1 94.33(19) . .
Eu1 O2W H2WB 109.5 . .
Eu1 O2W H2WA 109.6 . .
H2WB O2W H2WA 109.5 . .
C12 O3 Eu1 138.9(2) . .
Eu1 O3W H3WA 109.3 . .
Eu1 O3W H3WB 109.3 . .
H3WA O3W H3WB 109.5 . .
C12 O4 Eu1 134.9(2) . 2_656
N5 O5 Eu1 96.9(2) . .
N5 O6 Eu1 96.0(2) . .

loop_
_geom_bond_atom_site_label_1
_geom_bond_atom_site_label_2
_geom_bond_distance
_geom_bond_site_symmetry_2
Eu1 O3 2.384(2) .
Eu1 O4 2.409(2) 2_656
Eu1 O2W 2.427(2) .
Eu1 O2 2.435(2) .
Eu1 O1W 2.436(2) .
Eu1 O3W 2.436(2) .
Eu1 O1 2.510(2) .
Eu1 O5 2.513(3) .
Eu1 O6 2.540(3) .
Eu1 C1 2.824(3) .
Eu1 N5 2.953(3) .
N1 C10 1.321(5) .
N1 C9 1.332(4) .
N2 C10 1.329(5) .
N2 C11 1.350(4) .
N3 C21 1.327(5) .
N3 C20 1.342(4) .
N4 C21 1.321(5) .
N4 C22 1.329(4) .
N5 O7 1.223(4) .
N5 O6 1.264(4) .
N5 O5 1.279(4) .
C1 O2 1.259(4) .
C1 O1 1.269(4) .
C1 C2 1.499(4) .
C2 C7 1.386(5) .
C2 C3 1.390(5) .
C3 C4 1.385(5) .
C3 H3A 0.9300 .
C4 C5 1.387(5) .
C4 H4A 0.9300 .
C5 C6 1.389(5) .
C5 C8 1.481(4) .
C6 C7 1.388(4) .
C6 H6A 0.9300 .
C7 H7A 0.9300 .
C8 C11 1.378(5) .
C8 C9 1.383(5) .
C9 H9A 0.9300 .
C10 H10A 0.9300 .
C11 H11A 0.9300 .
C12 O3 1.254(4) .
C12 O4 1.255(4) .
C12 C13 1.502(4) .
C13 C14 1.386(5) .
C13 C18 1.388(4) .
C14 C15 1.385(5) .
C14 H14A 0.9300 .
C15 C16 1.393(5) .
C15 H15A 0.9300 .
C16 C17 1.385(5) .
C16 C19 1.488(4) .
C17 C18 1.397(4) .
C17 H17A 0.9300 .
C18 H18A 0.9300 .
C19 C20 1.376(5) .
C19 C22 1.386(5) .
C20 H20A 0.9300 .
C21 H21A 0.9300 .
C22 H22A 0.9300 .
O1W H1WA 0.8499 .
O1W H1WB 0.8500 .
O2W H2WB 0.8500 .
O2W H2WA 0.8501 .
O3W H3WA 0.8500 .
O3W H3WB 0.8500 .
O4 Eu1 2.409(2) 2_656

loop_
_geom_hbond_atom_site_label_D
_geom_hbond_atom_site_label_H
_geom_hbond_atom_site_label_A
_geom_hbond_distance_DH
_geom_hbond_distance_HA
_geom_hbond_distance_DA
_geom_hbond_angle_DHA
_geom_hbond_site_symmetry_A
O1W H1WA N2 0.85 2.17 2.836(4) 135.1 1_546
O2W H2WB O4 0.85 1.96 2.759(3) 156.8 .
O2W H2WA N1 0.85 2.14 2.763(4) 129.7 2_765
O3W H3WA O1 0.85 2.01 2.720(3) 140.4 2_666
O3W H3WB N3 0.85 2.10 2.887(4) 154.7 2_557

loop_
_geom_torsion_atom_site_label_1
_geom_torsion_atom_site_label_2
_geom_torsion_atom_site_label_3
_geom_torsion_atom_site_label_4
_geom_torsion
_geom_torsion_site_symmetry_1
_geom_torsion_site_symmetry_4
O3 Eu1 N5 O7 -34(9) . .
O4 Eu1 N5 O7 50(9) 2_656 .
O2W Eu1 N5 O7 44(9) . .
O2 Eu1 N5 O7 126(9) . .
O1W Eu1 N5 O7 -126(9) . .
O3W Eu1 N5 O7 -108(9) . .
O1 Eu1 N5 O7 178(100) . .
O5 Eu1 N5 O7 -40(9) . .
O6 Eu1 N5 O7 143(9) . .
C1 Eu1 N5 O7 152(9) . .
O3 Eu1 N5 O6 -176.43(18) . .
O4 Eu1 N5 O6 -93.26(19) 2_656 .
O2W Eu1 N5 O6 -99.2(2) . .
O2 Eu1 N5 O6 -16.6(2) . .
O1W Eu1 N5 O6 90.8(2) . .
O3W Eu1 N5 O6 109.42(19) . .
O1 Eu1 N5 O6 35.27(19) . .
O5 Eu1 N5 O6 177.1(3) . .
C1 Eu1 N5 O6 9.1(2) . .
O3 Eu1 N5 O5 6.46(19) . .
O4 Eu1 N5 O5 89.63(19) 2_656 .
O2W Eu1 N5 O5 83.7(2) . .
O2 Eu1 N5 O5 166.33(18) . .
O1W Eu1 N5 O5 -86.3(2) . .
O3W Eu1 N5 O5 -67.69(19) . .
O1 Eu1 N5 O5 -141.84(19) . .
O6 Eu1 N5 O5 -177.1(3) . .
C1 Eu1 N5 O5 -168.05(19) . .
O3 Eu1 C1 O2 90.5(3) . .
O4 Eu1 C1 O2 -41.3(2) 2_656 .
O2W Eu1 C1 O2 32.8(2) . .
O1W Eu1 C1 O2 102.1(2) . .
O3W Eu1 C1 O2 172.7(2) . .
O1 Eu1 C1 O2 172.1(3) . .
O5 Eu1 C1 O2 -114.4(2) . .
O6 Eu1 C1 O2 -104.4(2) . .
N5 Eu1 C1 O2 -108.5(2) . .
O3 Eu1 C1 O1 -81.6(4) . .
O4 Eu1 C1 O1 146.64(19) 2_656 .
O2W Eu1 C1 O1 -139.24(19) . .
O2 Eu1 C1 O1 -172.1(3) . .
O1W Eu1 C1 O1 -69.97(19) . .
O3W Eu1 C1 O1 0.6(2) . .
O5 Eu1 C1 O1 73.5(2) . .
O6 Eu1 C1 O1 83.5(2) . .
N5 Eu1 C1 O1 79.4(2) . .
O3 Eu1 C1 C2 174.0(14) . .
O4 Eu1 C1 C2 42.2(15) 2_656 .
O2W Eu1 C1 C2 116.3(15) . .
O2 Eu1 C1 C2 83.4(15) . .
O1W Eu1 C1 C2 -174.5(15) . .
O3W Eu1 C1 C2 -103.9(15) . .
O1 Eu1 C1 C2 -104.5(16) . .
O5 Eu1 C1 C2 -31.0(15) . .
O6 Eu1 C1 C2 -21.0(15) . .
N5 Eu1 C1 C2 -25.1(15) . .
O2 C1 C2 C7 178.3(3) . .
O1 C1 C2 C7 0.7(5) . .
Eu1 C1 C2 C7 100.2(15) . .
O2 C1 C2 C3 0.9(5) . .
O1 C1 C2 C3 -176.7(3) . .
Eu1 C1 C2 C3 -77.1(16) . .
C7 C2 C3 C4 1.3(6) . .
C1 C2 C3 C4 178.7(4) . .
C2 C3 C4 C5 -0.8(6) . .
C3 C4 C5 C6 0.0(6) . .
C3 C4 C5 C8 179.1(4) . .
C4 C5 C6 C7 0.1(5) . .
C8 C5 C6 C7 -178.9(3) . .
C3 C2 C7 C6 -1.1(5) . .
C1 C2 C7 C6 -178.5(3) . .
C5 C6 C7 C2 0.4(5) . .
C4 C5 C8 C11 146.7(4) . .
C6 C5 C8 C11 -34.3(5) . .
C4 C5 C8 C9 -33.0(6) . .
C6 C5 C8 C9 146.0(4) . .
C10 N1 C9 C8 1.1(6) . .
C11 C8 C9 N1 -0.1(6) . .
C5 C8 C9 N1 179.6(3) . .
C9 N1 C10 N2 -1.2(6) . .
C11 N2 C10 N1 0.3(6) . .
C10 N2 C11 C8 0.8(5) . .
C9 C8 C11 N2 -0.9(5) . .
C5 C8 C11 N2 179.4(3) . .
O3 C12 C13 C14 18.4(5) . .
O4 C12 C13 C14 -161.6(3) . .
O3 C12 C13 C18 -162.4(3) . .
O4 C12 C13 C18 17.5(5) . .
C18 C13 C14 C15 -1.2(6) . .
C12 C13 C14 C15 177.9(3) . .
C13 C14 C15 C16 0.7(6) . .
C14 C15 C16 C17 0.3(6) . .
C14 C15 C16 C19 179.9(4) . .
C15 C16 C17 C18 -0.9(5) . .
C19 C16 C17 C18 179.5(3) . .
C14 C13 C18 C17 0.6(5) . .
C12 C13 C18 C17 -178.5(3) . .
C16 C17 C18 C13 0.5(5) . .
C17 C16 C19 C20 -141.5(4) . .
C15 C16 C19 C20 38.9(5) . .
C17 C16 C19 C22 41.6(5) . .
C15 C16 C19 C22 -138.0(4) . .
C21 N3 C20 C19 0.8(6) . .
C22 C19 C20 N3 1.8(6) . .
C16 C19 C20 N3 -175.3(3) . .
C22 N4 C21 N3 3.3(6) . .
C20 N3 C21 N4 -3.6(6) . .
C21 N4 C22 C19 -0.2(5) . .
C20 C19 C22 N4 -2.2(5) . .
C16 C19 C22 N4 174.9(3) . .
O2 C1 O1 Eu1 -8.0(3) . .
C2 C1 O1 Eu1 169.6(3) . .
O3 Eu1 O1 C1 148.6(2) . .
O4 Eu1 O1 C1 -40.7(2) 2_656 .
O2W Eu1 O1 C1 46.6(2) . .
O2 Eu1 O1 C1 4.41(19) . .
O1W Eu1 O1 C1 104.1(2) . .
O3W Eu1 O1 C1 -179.4(2) . .
O5 Eu1 O1 C1 -118.3(2) . .
O6 Eu1 O1 C1 -86.7(2) . .
N5 Eu1 O1 C1 -101.9(2) . .
O1 C1 O2 Eu1 8.3(3) . .
C2 C1 O2 Eu1 -169.3(3) . .
O3 Eu1 O2 C1 -145.7(2) . .
O4 Eu1 O2 C1 139.7(2) 2_656 .
O2W Eu1 O2 C1 -146.3(2) . .
O1W Eu1 O2 C1 -75.3(2) . .
O3W Eu1 O2 C1 -9.1(2) . .
O1 Eu1 O2 C1 -4.46(19) . .
O5 Eu1 O2 C1 83.0(2) . .
O6 Eu1 O2 C1 68.6(2) . .
N5 Eu1 O2 C1 75.7(2) . .
O4 C12 O3 Eu1 2.8(6) . .
C13 C12 O3 Eu1 -177.3(2) . .
O4 Eu1 O3 C12 42.2(3) 2_656 .
O2W Eu1 O3 C12 -30.6(3) . .
O2 Eu1 O3 C12 -31.2(4) . .
O1W Eu1 O3 C12 -102.9(4) . .
O3W Eu1 O3 C12 -177.1(4) . .
O1 Eu1 O3 C12 -145.5(3) . .
O5 Eu1 O3 C12 110.8(4) . .
O6 Eu1 O3 C12 106.1(3) . .
C1 Eu1 O3 C12 -91.3(5) . .
N5 Eu1 O3 C12 107.9(3) . .
O3 C12 O4 Eu1 -101.0(4) . 2_656
C13 C12 O4 Eu1 79.1(4) . 2_656
O7 N5 O5 Eu1 178.7(3) . .
O6 N5 O5 Eu1 -2.8(3) . .
O3 Eu1 O5 N5 -173.4(2) . .
O4 Eu1 O5 N5 -79.79(18) 2_656 .
O2W Eu1 O5 N5 -121.11(18) . .
O2 Eu1 O5 N5 -16.9(2) . .
O1W Eu1 O5 N5 128.27(18) . .
O3W Eu1 O5 N5 105.21(19) . .
O1 Eu1 O5 N5 41.1(2) . .
O6 Eu1 O5 N5 1.59(17) . .
C1 Eu1 O5 N5 13.8(2) . .
O7 N5 O6 Eu1 -178.8(3) . .
O5 N5 O6 Eu1 2.7(3) . .
O3 Eu1 O6 N5 4.3(2) . .
O4 Eu1 O6 N5 76.72(19) 2_656 .
O2W Eu1 O6 N5 109.52(19) . .
O2 Eu1 O6 N5 163.55(19) . .
O1W Eu1 O6 N5 -125.3(2) . .
O3W Eu1 O6 N5 -67.47(19) . .
O1 Eu1 O6 N5 -142.0(2) . .
O5 Eu1 O6 N5 -1.61(17) . .
C1 Eu1 O6 N5 -170.4(2) . .
